data_4512128
loop_
_publ_author_name
'Li, Hao'
'Malliakas, Christos D.'
'Liu, Zhifu'
'Peters, John A.'
'Sebastian, Maria'
'Zhao, Lidong'
'Chung, Duck Young'
'Wessels, Bruce W.'
'Kanatzidis, Mercouri G.'

_publ_section_title
;
 Investigation of Semi-Insulating Cs2Hg6S7and Cs2Hg6-xCdxS7Alloy for Hard
 Radiation Detection
;
_journal_issue 11
_journal_name_full 'Crystal Growth &amp; Design'
_journal_page_first 5949
_journal_paper_doi 10.1021/cg501151r
_journal_volume 14
_journal_year 2014
_chemical_formula_sum 'Cd0.54 Cs2 Hg5.46 S7'
_chemical_formula_weight 1646.16
_chemical_name_systematic
; 
 ? 
;
_space_group_IT_number 102
_symmetry_cell_setting tetragonal
_symmetry_space_group_name_Hall 'P 4n -2n'
_symmetry_space_group_name_H-M 'P 42 n m'
_atom_sites_solution_hydrogens none
_atom_sites_solution_primary direct
_atom_sites_solution_secondary difmap
_audit_creation_method SHELXL-97
_cell_angle_alpha 90.00
_cell_angle_beta 90.00
_cell_angle_gamma 90.00
_cell_formula_units_Z 2
_cell_length_a 13.968(2)
_cell_length_b 13.968(2)
_cell_length_c 4.1551(8)
_cell_measurement_reflns_used 2781
_cell_measurement_temperature 293(2)
_cell_measurement_theta_max 29.61
_cell_measurement_theta_min 2.06
_cell_volume 810.7(2)
_computing_structure_refinement 'SHELXL-97 (Sheldrick, 2008)'
_computing_structure_solution 'SHELXS-97 (Sheldrick, 2008)'
_diffrn_ambient_temperature 293(2)
_diffrn_measured_fraction_theta_full 0.995
_diffrn_measured_fraction_theta_max 0.995
_diffrn_measurement_device_type 'STOE IPDS 2'
_diffrn_measurement_method 'rotation method'
_diffrn_radiation_monochromator graphite
_diffrn_radiation_source 'fine-focus sealed tube'
_diffrn_radiation_type MoK\a
_diffrn_radiation_wavelength 0.71073
_diffrn_reflns_av_R_equivalents 0.0458
_diffrn_reflns_av_sigmaI/netI 0.0309
_diffrn_reflns_limit_h_max 18
_diffrn_reflns_limit_h_min -7
_diffrn_reflns_limit_k_max 19
_diffrn_reflns_limit_k_min -19
_diffrn_reflns_limit_l_max 4
_diffrn_reflns_limit_l_min -5
_diffrn_reflns_number 3725
_diffrn_reflns_theta_full 29.18
_diffrn_reflns_theta_max 29.18
_diffrn_reflns_theta_min 2.06
_exptl_absorpt_coefficient_mu 57.492
_exptl_absorpt_correction_T_max 0.1732
_exptl_absorpt_correction_T_min 0.0315
_exptl_absorpt_correction_type integration
_exptl_crystal_colour black
_exptl_crystal_density_diffrn 6.743
_exptl_crystal_density_method 'not measured'
_exptl_crystal_description needle
_exptl_crystal_F_000 1369
_exptl_crystal_size_max 0.12
_exptl_crystal_size_mid 0.05
_exptl_crystal_size_min 0.03
_refine_diff_density_max 1.628
_refine_diff_density_min -2.036
_refine_diff_density_rms 0.471
_refine_ls_abs_structure_details 'Flack H D (1983), Acta Cryst. A39, 876-881'
_refine_ls_abs_structure_Flack -0.001(13)
_refine_ls_extinction_coef 0.0075(3)
_refine_ls_extinction_expression Fc^*^=kFc[1+0.001xFc^2^\l^3^/sin(2\q)]^-1/4^
_refine_ls_extinction_method SHELXL
_refine_ls_goodness_of_fit_ref 1.026
_refine_ls_hydrogen_treatment none
_refine_ls_matrix_type full
_refine_ls_number_parameters 44
_refine_ls_number_reflns 1080
_refine_ls_number_restraints 1
_refine_ls_restrained_S_all 1.026
_refine_ls_R_factor_all 0.0290
_refine_ls_R_factor_gt 0.0268
_refine_ls_shift/su_max 0.001
_refine_ls_shift/su_mean 0.000
_refine_ls_structure_factor_coef Fsqd
_refine_ls_weighting_details 'calc w=1/[\s^2^(Fo^2^)+(0.0378P)^2^+10.0000P] where P=(Fo^2^+2Fc^2^)/3'
_refine_ls_weighting_scheme calc
_refine_ls_wR_factor_gt 0.0602
_refine_ls_wR_factor_ref 0.0644
_reflns_number_gt 1050
_reflns_number_total 1080
_reflns_threshold_expression >2sigma(I)
_cod_data_source_file cg501151r_si_002.cif
_cod_data_source_block Cs2Hg5.46Cd0.54S7
_cod_depositor_comments 'Adding full bibliography for 4512126--4512128.cif.'
_cod_database_code 4512128

loop_
_symmetry_equiv_pos_as_xyz
'x, y, z'
'-x, -y, z'
'-y+1/2, x+1/2, z+1/2'
'y+1/2, -x+1/2, z+1/2'
'x+1/2, -y+1/2, z+1/2'
'-x+1/2, y+1/2, z+1/2'
'-y, -x, z'
'y, x, z'

loop_
_atom_site_label
_atom_site_type_symbol
_atom_site_fract_x
_atom_site_fract_y
_atom_site_fract_z
_atom_site_U_iso_or_equiv
_atom_site_adp_type
_atom_site_occupancy
_atom_site_symmetry_multiplicity
_atom_site_calc_flag
_atom_site_refinement_flags
Hg1 Hg 0.15256(3) 0.42636(3) 0.42479(12) 0.02906(17) Uani 0.865(7) 1 d P
Cd1 Cd 0.15256(3) 0.42636(3) 0.42479(12) 0.02906(17) Uani 0.135(7) 1 d P
Hg2 Hg 0.40070(3) 0.40070(3) 1.01879(19) 0.02513(18) Uani 1 2 d S
Cs1 Cs 0.66858(5) 0.33142(5) 0.4156(3) 0.0273(2) Uani 1 2 d S
S1 S 0.31679(15) 0.31679(15) 1.4208(11) 0.0197(6) Uani 1 2 d S
S2 S 0.5000 0.5000 0.7045(14) 0.0253(11) Uani 1 4 d S
S3 S 0.02124(15) 0.30838(15) 0.4242(7) 0.0200(4) Uani 1 1 d .

loop_
_atom_site_aniso_label
_atom_site_aniso_U_11
_atom_site_aniso_U_22
_atom_site_aniso_U_33
_atom_site_aniso_U_23
_atom_site_aniso_U_13
_atom_site_aniso_U_12
Hg1 0.0341(3) 0.0275(2) 0.0255(2) -0.00005(19) 0.0004(2) -0.00838(15)
Cd1 0.0341(3) 0.0275(2) 0.0255(2) -0.00005(19) 0.0004(2) -0.00838(15)
Hg2 0.0237(2) 0.0237(2) 0.0280(3) 0.00501(15) 0.00501(15) -0.00210(18)
Cs1 0.0300(3) 0.0300(3) 0.0219(4) -0.0016(3) 0.0016(3) -0.0060(3)
S1 0.0175(8) 0.0175(8) 0.0241(15) 0.0029(10) 0.0029(10) 0.0035(9)
S2 0.0266(15) 0.0266(15) 0.023(3) 0.000 0.000 -0.0082(18)
S3 0.0200(9) 0.0225(10) 0.0175(10) 0.0007(10) 0.0008(10) 0.0004(7)

loop_
_atom_type_symbol
_atom_type_description
_atom_type_scat_dispersion_real
_atom_type_scat_dispersion_imag
_atom_type_scat_source
S S 0.1246 0.1234 'International Tables Vol C Tables 4.2.6.8 and 6.1.1.4'
Cd Cd -0.8075 1.2024 'International Tables Vol C Tables 4.2.6.8 and 6.1.1.4'
Cs Cs -0.3680 2.1192 'International Tables Vol C Tables 4.2.6.8 and 6.1.1.4'
Hg Hg -2.3894 9.2266 'International Tables Vol C Tables 4.2.6.8 and 6.1.1.4'

loop_
_geom_angle_atom_site_label_1
_geom_angle_atom_site_label_2
_geom_angle_atom_site_label_3
_geom_angle
_geom_angle_site_symmetry_1
_geom_angle_site_symmetry_3
S3 Hg1 S3 120.86(12) . 3
S3 Hg1 S3 120.70(11) . 3_554
S3 Hg1 S3 110.80(8) 3 3_554
S3 Hg1 S1 104.35(8) . 1_554
S3 Hg1 S1 96.70(10) 3 1_554
S3 Hg1 S1 96.12(10) 3_554 1_554
S3 Hg1 Cs1 57.31(6) . 3_545
S3 Hg1 Cs1 92.29(6) 3 3_545
S3 Hg1 Cs1 148.15(6) 3_554 3_545
S1 Hg1 Cs1 58.39(7) 1_554 3_545
S3 Hg1 Cs1 57.59(6) . 3_544
S3 Hg1 Cs1 148.99(6) 3 3_544
S3 Hg1 Cs1 91.35(6) 3_554 3_544
S1 Hg1 Cs1 58.31(8) 1_554 3_544
Cs1 Hg1 Cs1 59.869(16) 3_545 3_544
S3 Hg1 Cs1 168.36(5) . 2_665
S3 Hg1 Cs1 57.06(6) 3 2_665
S3 Hg1 Cs1 56.09(6) 3_554 2_665
S1 Hg1 Cs1 87.27(6) 1_554 2_665
Cs1 Hg1 Cs1 132.17(2) 3_545 2_665
Cs1 Hg1 Cs1 131.01(2) 3_544 2_665
S1 Hg2 S2 168.44(16) . .
S1 Hg2 S1 101.51(11) . 1_554
S2 Hg2 S1 90.05(14) . 1_554
S1 Hg2 Cs1 92.88(6) . 2_666
S2 Hg2 Cs1 80.15(7) . 2_666
S1 Hg2 Cs1 125.84(2) 1_554 2_666
S1 Hg2 Cs1 92.88(6) . 1_556
S2 Hg2 Cs1 80.15(7) . 1_556
S1 Hg2 Cs1 125.84(2) 1_554 1_556
Cs1 Hg2 Cs1 104.85(3) 2_666 1_556
S1 Hg2 Cs1 50.56(10) . 3_545
S2 Hg2 Cs1 141.00(12) . 3_545
S1 Hg2 Cs1 50.95(7) 1_554 3_545
Cs1 Hg2 Cs1 120.087(13) 2_666 3_545
Cs1 Hg2 Cs1 120.087(13) 1_556 3_545
S1 Hg2 Cs1 133.325(17) . .
S2 Hg2 Cs1 49.01(4) . .
S1 Hg2 Cs1 77.51(5) 1_554 .
Cs1 Hg2 Cs1 125.993(17) 2_666 .
Cs1 Hg2 Cs1 56.064(16) 1_556 .
Cs1 Hg2 Cs1 111.920(19) 3_545 .
S1 Hg2 Cs1 133.325(17) . 2_665
S2 Hg2 Cs1 49.01(4) . 2_665
S1 Hg2 Cs1 77.51(5) 1_554 2_665
Cs1 Hg2 Cs1 56.064(16) 2_666 2_665
Cs1 Hg2 Cs1 125.993(17) 1_556 2_665
Cs1 Hg2 Cs1 111.920(19) 3_545 2_665
Cs1 Hg2 Cs1 92.60(3) . 2_665
S3 Cs1 S3 108.47(9) 5_554 4_554
S3 Cs1 S3 177.39(8) 5_554 4
S3 Cs1 S3 72.42(4) 4_554 4
S3 Cs1 S3 72.42(4) 5_554 5
S3 Cs1 S3 177.39(8) 4_554 5
S3 Cs1 S3 106.58(9) 4 5
S3 Cs1 S2 100.25(7) 5_554 .
S3 Cs1 S2 100.25(7) 4_554 .
S3 Cs1 S2 77.15(7) 4 .
S3 Cs1 S2 77.15(7) 5 .
S3 Cs1 S1 71.44(5) 5_554 4_553
S3 Cs1 S1 71.44(5) 4_554 4_553
S3 Cs1 S1 111.14(5) 4 4_553
S3 Cs1 S1 111.13(5) 5 4_553
S2 Cs1 S1 164.74(12) . 4_553
S3 Cs1 S1 110.96(5) 5_554 4_554
S3 Cs1 S1 110.96(5) 4_554 4_554
S3 Cs1 S1 70.67(5) 4 4_554
S3 Cs1 S1 70.67(5) 5 4_554
S2 Cs1 S1 124.54(12) . 4_554
S1 Cs1 S1 70.72(6) 4_553 4_554
S3 Cs1 Hg1 36.42(4) 5_554 5_554
S3 Cs1 Hg1 104.74(5) 4_554 5_554
S3 Cs1 Hg1 146.02(4) 4 5_554
S3 Cs1 Hg1 77.47(4) 5 5_554
S2 Cs1 Hg1 135.15(4) . 5_554
S1 Cs1 Hg1 41.033(14) 4_553 5_554
S1 Cs1 Hg1 79.54(5) 4_554 5_554
S3 Cs1 Cd1 36.42(4) 5_554 5_554
S3 Cs1 Cd1 104.74(5) 4_554 5_554
S3 Cs1 Cd1 146.02(4) 4 5_554
S3 Cs1 Cd1 77.47(4) 5 5_554
S2 Cs1 Cd1 135.15(4) . 5_554
S1 Cs1 Cd1 41.033(14) 4_553 5_554
S1 Cs1 Cd1 79.54(5) 4_554 5_554
Hg1 Cs1 Cd1 0.000(19) 5_554 5_554
S3 Cs1 Hg1 104.74(5) 5_554 4_554
S3 Cs1 Hg1 36.42(4) 4_554 4_554
S3 Cs1 Hg1 77.47(4) 4 4_554
S3 Cs1 Hg1 146.02(4) 5 4_554
S2 Cs1 Hg1 135.15(4) . 4_554
S1 Cs1 Hg1 41.033(14) 4_553 4_554
S1 Cs1 Hg1 79.54(5) 4_554 4_554
Hg1 Cs1 Hg1 81.47(2) 5_554 4_554
Cd1 Cs1 Hg1 81.47(2) 5_554 4_554
S3 Cs1 Cd1 104.74(5) 5_554 4_554
S3 Cs1 Cd1 36.42(4) 4_554 4_554
S3 Cs1 Cd1 77.47(4) 4 4_554
S3 Cs1 Cd1 146.02(4) 5 4_554
S2 Cs1 Cd1 135.15(4) . 4_554
S1 Cs1 Cd1 41.033(14) 4_553 4_554
S1 Cs1 Cd1 79.54(5) 4_554 4_554
Hg1 Cs1 Cd1 81.47(2) 5_554 4_554
Cd1 Cs1 Cd1 81.47(2) 5_554 4_554
Hg1 Cs1 Cd1 0.000(17) 4_554 4_554
S3 Cs1 Cs1 125.74(5) 5_554 1_556
S3 Cs1 Cs1 125.74(5) 4_554 1_556
S3 Cs1 Cs1 53.32(5) 4 1_556
S3 Cs1 Cs1 53.32(5) 5 1_556
S2 Cs1 Cs1 70.18(9) . 1_556
S1 Cs1 Cs1 125.08(7) 4_553 1_556
S1 Cs1 Cs1 54.36(7) 4_554 1_556
Hg1 Cs1 Cs1 119.478(18) 5_554 1_556
Cd1 Cs1 Cs1 119.478(18) 5_554 1_556
Hg1 Cs1 Cs1 119.478(18) 4_554 1_556
Cd1 Cs1 Cs1 119.478(18) 4_554 1_556
Hg2 S1 Cd1 98.17(8) . 8_556
Hg2 S1 Hg1 98.17(8) . 1_556
Cd1 S1 Hg1 157.41(12) 8_556 1_556
Hg2 S1 Hg1 98.17(8) . 8_556
Cd1 S1 Hg1 0.00(2) 8_556 8_556
Hg1 S1 Hg1 157.41(12) 1_556 8_556
Hg2 S1 Cd1 98.17(8) . 1_556
Cd1 S1 Cd1 157.41(12) 8_556 1_556
Hg1 S1 Cd1 0.00(2) 1_556 1_556
Hg1 S1 Cd1 157.41(12) 8_556 1_556
Hg2 S1 Hg2 101.51(11) . 1_556
Cd1 S1 Hg2 95.95(9) 8_556 1_556
Hg1 S1 Hg2 95.95(9) 1_556 1_556
Hg1 S1 Hg2 95.95(9) 8_556 1_556
Cd1 S1 Hg2 95.95(9) 1_556 1_556
Hg2 S1 Cs1 169.86(16) . 3_546
Cd1 S1 Cs1 80.58(7) 8_556 3_546
Hg1 S1 Cs1 80.58(7) 1_556 3_546
Hg1 S1 Cs1 80.58(7) 8_556 3_546
Cd1 S1 Cs1 80.58(7) 1_556 3_546
Hg2 S1 Cs1 88.63(11) 1_556 3_546
Hg2 S1 Cs1 99.14(14) . 3_545
Cd1 S1 Cs1 81.05(7) 8_556 3_545
Hg1 S1 Cs1 81.05(7) 1_556 3_545
Hg1 S1 Cs1 81.05(7) 8_556 3_545
Cd1 S1 Cs1 81.05(7) 1_556 3_545
Hg2 S1 Cs1 159.35(13) 1_556 3_545
Cs1 S1 Cs1 70.72(6) 3_546 3_545
Hg2 S2 Hg2 112.7(2) 2_665 .
Hg2 S2 Cs1 100.831(19) 2_665 .
Hg2 S2 Cs1 100.831(19) . .
Hg2 S2 Cs1 100.831(19) 2_665 2_665
Hg2 S2 Cs1 100.831(19) . 2_665
Cs1 S2 Cs1 140.36(19) . 2_665
Hg1 S3 Cd1 104.30(9) . 4_454
Hg1 S3 Hg1 104.30(9) . 4_454
Cd1 S3 Hg1 0.00(2) 4_454 4_454
Hg1 S3 Cd1 104.19(9) . 4_455
Cd1 S3 Cd1 110.80(8) 4_454 4_455
Hg1 S3 Cd1 110.80(8) 4_454 4_455
Hg1 S3 Hg1 104.19(9) . 4_455
Cd1 S3 Hg1 110.80(8) 4_454 4_455
Hg1 S3 Hg1 110.80(8) 4_454 4_455
Cd1 S3 Hg1 0.000(17) 4_455 4_455
Hg1 S3 Cs1 86.26(7) . 3_545
Cd1 S3 Cs1 155.63(9) 4_454 3_545
Hg1 S3 Cs1 155.63(9) 4_454 3_545
Cd1 S3 Cs1 87.06(8) 4_455 3_545
Hg1 S3 Cs1 87.06(8) 4_455 3_545
Hg1 S3 Cs1 86.37(7) . 3_544
Cd1 S3 Cs1 86.19(8) 4_454 3_544
Hg1 S3 Cs1 86.19(8) 4_454 3_544
Cd1 S3 Cs1 156.41(9) 4_455 3_544
Hg1 S3 Cs1 156.41(9) 4_455 3_544
Cs1 S3 Cs1 72.42(4) 3_545 3_544

loop_
_geom_bond_atom_site_label_1
_geom_bond_atom_site_label_2
_geom_bond_distance
_geom_bond_site_symmetry_2
Hg1 S3 2.466(2) .
Hg1 S3 2.522(3) 3
Hg1 S3 2.526(3) 3_554
Hg1 S1 2.7578(9) 1_554
Hg1 Cs1 4.1442(11) 3_545
Hg1 Cs1 4.1823(11) 3_544
Hg1 Cs1 4.2061(7) 2_665
Hg2 S1 2.353(4) .
Hg2 S2 2.357(3) .
Hg2 S1 2.987(4) 1_554
Hg2 Cs1 4.2020(12) 2_666
Hg2 Cs1 4.2020(12) 1_556
Hg2 Cs1 4.6053(13) 3_545
Hg2 Cs1 4.6065(12) .
Hg2 Cs1 4.6065(12) 2_665
Cs1 S3 3.495(3) 5_554
Cs1 S3 3.495(3) 4_554
Cs1 S3 3.538(3) 4
Cs1 S3 3.538(3) 5
Cs1 S2 3.540(2) .
Cs1 S1 3.577(4) 4_553
Cs1 S1 3.602(4) 4_554
Cs1 Hg1 4.1442(11) 5_554
Cs1 Cd1 4.1442(11) 5_554
Cs1 Hg1 4.1442(11) 4_554
Cs1 Cd1 4.1442(11) 4_554
Cs1 Cs1 4.1551(8) 1_556
S1 Cd1 2.7578(9) 8_556
S1 Hg1 2.7578(9) 1_556
S1 Hg1 2.7578(9) 8_556
S1 Cd1 2.7578(9) 1_556
S1 Hg2 2.987(4) 1_556
S1 Cs1 3.577(4) 3_546
S1 Cs1 3.602(4) 3_545
S2 Hg2 2.357(3) 2_665
S2 Cs1 3.540(2) 2_665
S3 Cd1 2.522(3) 4_454
S3 Hg1 2.522(3) 4_454
S3 Cd1 2.526(3) 4_455
S3 Hg1 2.526(3) 4_455
S3 Cs1 3.495(3) 3_545
S3 Cs1 3.538(3) 3_544
